data_1546198
loop_
_publ_author_name
'Kurata, Ryohei'
'Sakamaki, Daisuke'
'Ito, Akihiro'

_publ_section_title
;
 Tetraaza[1.1.1.1]m,p,m,p-cyclophane Diradical Dications Revisited: Tuning
 Spin States by Confronted Arenes.
;
_journal_issue 12
_journal_name_full 'Organic letters'
_journal_page_first 3115
_journal_page_last 3118
_journal_paper_doi 10.1021/acs.orglett.7b01229
_journal_volume 19
_journal_year 2017
_chemical_formula_moiety 'C67 H38 B F20 N2 O4'
_chemical_formula_sum 'C67 H38 B F20 N2 O4'
_chemical_formula_weight 1325.83
_space_group_crystal_system monoclinic
_space_group_IT_number 14
_space_group_name_Hall '-P 2ybc'
_space_group_name_H-M_alt 'P 1 21/c 1'
_symmetry_space_group_name_Hall '-P 2ybc'
_symmetry_space_group_name_H-M 'P 1 21/c 1'
_atom_sites_solution_hydrogens geom
_atom_sites_solution_primary direct
_atom_sites_solution_secondary difmap
_cell_angle_alpha 90.0000
_cell_angle_beta 91.189(3)
_cell_angle_gamma 90.0000
_cell_formula_units_Z 4
_cell_length_a 12.556(2)
_cell_length_b 18.880(3)
_cell_length_c 24.126(4)
_cell_measurement_reflns_used 13369
_cell_measurement_temperature 143
_cell_measurement_theta_max 27.53
_cell_measurement_theta_min 3.17
_cell_volume 5718.0(16)
_computing_cell_refinement CrystalClear
_computing_data_collection 'CrystalClear (Rigaku/MSC Inc., 2006)'
_computing_data_reduction CrystalClear
_computing_molecular_graphics 'CrystalStructure 4.2.1'
_computing_publication_material 'CrystalStructure 4.2.1 (Rigaku, 2016)'
_computing_structure_refinement 'SHELXL Version 2014/7 (Sheldrick, 2008)'
_computing_structure_solution 'Superflip (Palatinus, et al., 2007)'
_diffrn_ambient_temperature 143
_diffrn_detector_area_resol_mean 7.314
_diffrn_measured_fraction_theta_full 0.997
_diffrn_measured_fraction_theta_max 0.994
_diffrn_measurement_device_type 'Rigaku Saturn70'
_diffrn_measurement_method \w
_diffrn_radiation_type 'Mo K\a'
_diffrn_radiation_wavelength 0.71075
_diffrn_reflns_av_R_equivalents 0.0484
_diffrn_reflns_Laue_measured_fraction_full 0.997
_diffrn_reflns_Laue_measured_fraction_max 0.994
_diffrn_reflns_limit_h_max 11
_diffrn_reflns_limit_h_min -16
_diffrn_reflns_limit_k_max 24
_diffrn_reflns_limit_k_min -24
_diffrn_reflns_limit_l_max 31
_diffrn_reflns_limit_l_min -29
_diffrn_reflns_number 46383
_diffrn_reflns_point_group_measured_fraction_full 0.997
_diffrn_reflns_point_group_measured_fraction_max 0.994
_diffrn_reflns_theta_full 25.242
_diffrn_reflns_theta_max 27.504
_diffrn_reflns_theta_min 3.167
_diffrn_standards_number 0
_exptl_absorpt_coefficient_mu 0.140
_exptl_absorpt_correction_T_max 0.972
_exptl_absorpt_correction_T_min 0.836
_exptl_absorpt_correction_type multi-scan
_exptl_absorpt_process_details 'REQAB (Rigaku, 1998)'
_exptl_crystal_colour colorless
_exptl_crystal_density_diffrn 1.540
_exptl_crystal_density_method 'not measured'
_exptl_crystal_description prism
_exptl_crystal_F_000 2684.00
_exptl_crystal_size_max 0.200
_exptl_crystal_size_mid 0.200
_exptl_crystal_size_min 0.200
_refine_diff_density_max 0.62
_refine_diff_density_min -0.37
_refine_ls_extinction_method none
_refine_ls_goodness_of_fit_ref 1.115
_refine_ls_hydrogen_treatment constr
_refine_ls_number_parameters 847
_refine_ls_number_reflns 13078
_refine_ls_number_restraints 0
_refine_ls_R_factor_all 0.0911
_refine_ls_R_factor_gt 0.0661
_refine_ls_shift/su_max 0.001
_refine_ls_structure_factor_coef Fsqd
_refine_ls_weighting_details 'w = 1/[\s^2^(Fo^2^)+(0.0714P)^2^+2.0900P] where P=(Fo^2^+2Fc^2^)/3'
_refine_ls_weighting_scheme calc
_refine_ls_wR_factor_gt 0.1530
_refine_ls_wR_factor_ref 0.1681
_reflns_Friedel_coverage 0.000
_reflns_number_gt 9855
_reflns_number_total 13078
_reflns_threshold_expression F^2^>2.0\s(F^2^)
_cod_data_source_file ol7b01229_si_005.cif
_cod_data_source_block 2b_barf
_cod_depositor_comments 'Adding full bibliography for 1546197--1546198.cif.'
_cod_original_cell_volume 5717.8(16)
_cod_database_code 1546198

loop_
_space_group_symop_id
_space_group_symop_operation_xyz
1 +X,+Y,+Z
2 -X,1/2+Y,1/2-Z
3 -X,-Y,-Z
4 +X,-1/2-Y,-1/2+Z

loop_
_atom_site_label
_atom_site_type_symbol
_atom_site_fract_x
_atom_site_fract_y
_atom_site_fract_z
_atom_site_U_iso_or_equiv
_atom_site_adp_type
_atom_site_occupancy
_atom_site_site_symmetry_order
_atom_site_calc_flag
_atom_site_refinement_flags_posn
_atom_site_refinement_flags_adp
F1 F 0.41353(11) 0.20310(7) 0.30339(6) 0.0312(3) Uani 1 1 d . .
F2 F 0.45074(13) 0.22478(8) 0.41146(6) 0.0395(4) Uani 1 1 d . .
F3 F 0.53396(15) 0.12037(9) 0.47630(6) 0.0479(4) Uani 1 1 d . .
F4 F 0.57616(14) -0.00929(8) 0.43030(6) 0.0453(4) Uani 1 1 d . .
F5 F 0.53195(13) -0.03452(7) 0.32535(6) 0.0366(4) Uani 1 1 d . .
F6 F 0.31440(12) -0.03537(8) 0.28700(6) 0.0359(4) Uani 1 1 d . .
F7 F 0.28625(13) -0.16754(8) 0.25079(7) 0.0441(4) Uani 1 1 d . .
F8 F 0.39312(14) -0.21610(8) 0.16183(8) 0.0503(5) Uani 1 1 d . .
F9 F 0.53629(14) -0.12814(9) 0.11124(7) 0.0485(4) Uani 1 1 d . .
F10 F 0.56272(12) 0.00323(8) 0.14500(6) 0.0349(3) Uani 1 1 d . .
F11 F 0.37409(12) 0.09002(8) 0.12731(6) 0.0351(3) Uani 1 1 d . .
F12 F 0.18613(14) 0.13392(10) 0.08763(7) 0.0508(5) Uani 1 1 d . .
F13 F 0.02879(13) 0.17273(10) 0.15773(8) 0.0549(5) Uani 1 1 d . .
F14 F 0.06258(12) 0.15879(9) 0.26955(7) 0.0453(4) Uani 1 1 d . .
F15 F 0.24490(12) 0.11099(8) 0.30988(6) 0.0350(3) Uani 1 1 d . .
F16 F 0.66735(11) 0.03806(7) 0.25008(6) 0.0329(3) Uani 1 1 d . .
F17 F 0.83498(11) 0.11548(8) 0.22095(7) 0.0427(4) Uani 1 1 d . .
F18 F 0.80645(13) 0.24148(9) 0.16727(7) 0.0467(4) Uani 1 1 d . .
F19 F 0.60392(14) 0.28907(8) 0.14586(7) 0.0457(4) Uani 1 1 d . .
F20 F 0.43819(12) 0.21719(7) 0.17824(6) 0.0350(4) Uani 1 1 d . .
O1 O 1.12180(17) 0.86123(12) 0.14581(8) 0.0488(5) Uani 1 1 d . .
O2 O 0.77860(14) 0.87871(9) 0.30350(7) 0.0323(4) Uani 1 1 d . .
O3 O 0.69369(14) 0.77548(10) 0.47962(7) 0.0345(4) Uani 1 1 d . .
O4 O 0.87572(18) 0.56006(10) 0.61554(8) 0.0479(5) Uani 1 1 d . .
N1 N 0.96055(16) 0.93645(10) 0.35036(8) 0.0269(4) Uani 1 1 d . .
N2 N 0.87363(16) 0.83187(10) 0.52643(8) 0.0262(4) Uani 1 1 d . .
C1 C 1.0820(2) 0.88332(15) 0.19496(10) 0.0346(6) Uani 1 1 d . .
C2 C 1.0813(2) 0.95319(15) 0.21247(11) 0.0363(6) Uani 1 1 d . .
H2 H 1.1095 0.9893 0.1897 0.044 Uiso 1 1 calc R U
C3 C 1.0390(2) 0.97017(14) 0.26362(10) 0.0328(6) Uani 1 1 d . .
H3 H 1.0365 1.0182 0.2752 0.039 Uiso 1 1 calc R U
C4 C 1.00045(19) 0.91740(13) 0.29795(10) 0.0273(5) Uani 1 1 d . .
C5 C 1.0036(2) 0.84689(13) 0.28062(10) 0.0293(5) Uani 1 1 d . .
H5 H 0.9784 0.8104 0.3041 0.035 Uiso 1 1 calc R U
C6 C 1.0432(2) 0.83018(14) 0.22935(11) 0.0335(6) Uani 1 1 d . .
H6 H 1.0441 0.7823 0.2174 0.040 Uiso 1 1 calc R U
C7 C 0.8697(2) 0.62820(14) 0.59626(11) 0.0372(6) Uani 1 1 d . .
C8 C 0.9024(2) 0.63754(14) 0.54216(11) 0.0386(6) Uani 1 1 d . .
H8 H 0.9246 0.5980 0.5210 0.046 Uiso 1 1 calc R U
C9 C 0.9027(2) 0.70436(14) 0.51931(11) 0.0345(6) Uani 1 1 d . .
H9 H 0.9252 0.7108 0.4823 0.041 Uiso 1 1 calc R U
C10 C 0.8700(2) 0.76281(13) 0.55038(10) 0.0278(5) Uani 1 1 d . .
C11 C 0.8369(2) 0.75384(15) 0.60405(11) 0.0350(6) Uani 1 1 d . .
H11 H 0.8148 0.7934 0.6252 0.042 Uiso 1 1 calc R U
C12 C 0.8363(2) 0.68568(15) 0.62693(11) 0.0369(6) Uani 1 1 d . .
H12 H 0.8129 0.6789 0.6637 0.044 Uiso 1 1 calc R U
C13 C 0.84957(19) 0.84160(12) 0.46992(9) 0.0256(5) Uani 1 1 d . .
C14 C 0.75717(19) 0.80985(13) 0.44497(10) 0.0271(5) Uani 1 1 d . .
C15 C 0.7351(2) 0.81930(13) 0.38869(10) 0.0287(5) Uani 1 1 d . .
H15 H 0.6751 0.7964 0.3720 0.034 Uiso 1 1 calc R U
C16 C 0.7998(2) 0.86188(13) 0.35653(10) 0.0268(5) Uani 1 1 d . .
C17 C 0.89290(19) 0.89350(12) 0.38100(10) 0.0261(5) Uani 1 1 d . .
C18 C 0.9135(2) 0.88327(13) 0.43740(10) 0.0273(5) Uani 1 1 d . .
H18 H 0.9737 0.9058 0.4541 0.033 Uiso 1 1 calc R U
C19 C 0.7289(2) 1.07369(14) 0.57880(11) 0.0350(6) Uani 1 1 d . .
H19 H 0.6878 1.1157 0.5819 0.042 Uiso 1 1 calc R U
C20 C 0.6873(2) 1.01518(14) 0.54877(11) 0.0333(6) Uani 1 1 d . .
H20 H 0.6179 1.0180 0.5325 0.040 Uiso 1 1 calc R U
C21 C 0.7453(2) 0.95500(13) 0.54299(10) 0.0298(5) Uani 1 1 d . .
H21 H 0.7154 0.9160 0.5233 0.036 Uiso 1 1 calc R U
C22 C 0.85013(19) 0.94952(12) 0.56600(9) 0.0249(5) Uani 1 1 d . .
C23 C 0.91563(19) 0.88931(12) 0.55853(9) 0.0255(5) Uani 1 1 d . .
C24 C 1.01934(19) 0.88435(13) 0.58295(10) 0.0285(5) Uani 1 1 d . .
C25 C 1.0874(2) 0.82517(15) 0.57605(12) 0.0380(6) Uani 1 1 d . .
H25 H 1.0642 0.7869 0.5533 0.046 Uiso 1 1 calc R U
C26 C 1.1858(2) 0.82203(16) 0.60149(13) 0.0452(7) Uani 1 1 d . .
H26 H 1.2300 0.7818 0.5963 0.054 Uiso 1 1 calc R U
C27 C 0.7780(2) 1.12126(15) 0.36446(13) 0.0413(7) Uani 1 1 d . .
H27 H 0.7109 1.1245 0.3458 0.050 Uiso 1 1 calc R U
C28 C 0.8387(2) 1.06233(14) 0.35838(11) 0.0339(6) Uani 1 1 d . .
H28 H 0.8127 1.0243 0.3362 0.041 Uiso 1 1 calc R U
C29 C 0.94143(19) 1.05673(13) 0.38489(10) 0.0270(5) Uani 1 1 d . .
C30 C 1.00573(19) 0.99641(12) 0.37881(10) 0.0258(5) Uani 1 1 d . .
C31 C 1.10900(19) 0.99189(12) 0.40191(9) 0.0255(5) Uani 1 1 d . .
C32 C 1.1731(2) 0.92980(13) 0.39684(10) 0.0309(6) Uani 1 1 d . .
H32 H 1.1467 0.8905 0.3761 0.037 Uiso 1 1 calc R U
C33 C 0.8203(3) 0.54465(17) 0.66510(14) 0.0517(8) Uani 1 1 d . .
H33A H 0.8304 0.4946 0.6748 0.062 Uiso 1 1 calc R U
H33B H 0.8482 0.5744 0.6953 0.062 Uiso 1 1 calc R U
H33C H 0.7442 0.5543 0.6593 0.062 Uiso 1 1 calc R U
C34 C 0.5989(2) 0.74175(17) 0.45810(12) 0.0422(7) Uani 1 1 d . .
H34A H 0.5612 0.7190 0.4885 0.051 Uiso 1 1 calc R U
H34B H 0.5525 0.7773 0.4405 0.051 Uiso 1 1 calc R U
H34C H 0.6184 0.7060 0.4307 0.051 Uiso 1 1 calc R U
C35 C 0.6880(2) 0.84658(15) 0.27611(11) 0.0356(6) Uani 1 1 d . .
H35A H 0.6824 0.8638 0.2378 0.043 Uiso 1 1 calc R U
H35B H 0.6966 0.7950 0.2761 0.043 Uiso 1 1 calc R U
H35C H 0.6231 0.8591 0.2958 0.043 Uiso 1 1 calc R U
C36 C 1.1586(3) 0.9125(2) 0.10810(13) 0.0571(9) Uani 1 1 d . .
H36A H 1.1848 0.8889 0.0749 0.069 Uiso 1 1 calc R U
H36B H 1.1001 0.9445 0.0977 0.069 Uiso 1 1 calc R U
H36C H 1.2166 0.9398 0.1256 0.069 Uiso 1 1 calc R U
C37 C 0.44190(18) -0.00904(12) 0.21933(10) 0.0244(5) Uani 1 1 d . .
C38 C 0.45197(19) 0.14757(13) 0.33363(10) 0.0268(5) Uani 1 1 d . .
C39 C 0.4722(2) 0.16124(13) 0.38916(10) 0.0297(5) Uani 1 1 d . .
C40 C 0.46685(18) 0.08265(12) 0.30803(10) 0.0244(5) Uani 1 1 d . .
C41 C 0.5099(2) 0.03184(13) 0.34375(10) 0.0288(5) Uani 1 1 d . .
C42 C 0.5339(2) 0.04338(14) 0.39902(11) 0.0331(6) Uani 1 1 d . .
C43 C 0.1228(2) 0.14863(14) 0.17835(12) 0.0371(6) Uani 1 1 d . .
C44 C 0.2026(2) 0.12964(14) 0.14282(11) 0.0343(6) Uani 1 1 d . .
C45 C 0.2995(2) 0.10680(13) 0.16480(11) 0.0296(5) Uani 1 1 d . .
C46 C 0.32402(18) 0.10203(12) 0.22091(10) 0.0243(5) Uani 1 1 d . .
C47 C 0.2386(2) 0.11818(13) 0.25427(10) 0.0278(5) Uani 1 1 d . .
C48 C 0.1403(2) 0.14251(14) 0.23392(12) 0.0336(6) Uani 1 1 d . .
C49 C 0.54222(19) 0.12147(12) 0.21482(10) 0.0241(5) Uani 1 1 d . .
C50 C 0.53527(19) 0.18664(13) 0.18873(10) 0.0273(5) Uani 1 1 d . .
C51 C 0.6205(2) 0.22643(13) 0.17154(11) 0.0323(6) Uani 1 1 d . .
C52 C 0.7219(2) 0.20284(14) 0.18182(11) 0.0341(6) Uani 1 1 d . .
C53 C 0.7357(2) 0.13937(14) 0.20898(11) 0.0320(6) Uani 1 1 d . .
C54 C 0.6474(2) 0.10066(12) 0.22414(10) 0.0276(5) Uani 1 1 d . .
C55 C 0.5139(2) 0.10846(14) 0.42217(10) 0.0336(6) Uani 1 1 d . .
C56 C 0.49454(19) -0.03654(13) 0.17451(10) 0.0277(5) Uani 1 1 d . .
C57 C 0.4806(2) -0.10561(14) 0.15501(11) 0.0343(6) Uani 1 1 d . .
C58 C 0.4103(2) -0.14968(13) 0.18048(12) 0.0352(6) Uani 1 1 d . .
C59 C 0.3554(2) -0.12505(13) 0.22534(11) 0.0326(6) Uani 1 1 d . .
C60 C 0.3714(2) -0.05631(13) 0.24336(10) 0.0286(5) Uani 1 1 d . .
C61 C 0.3375(5) 0.4981(3) 0.4891(2) 0.1062(17) Uani 1 1 d . .
H61A H 0.4060 0.4976 0.5094 0.127 Uiso 1 1 calc R U
H61B H 0.2846 0.4717 0.5101 0.127 Uiso 1 1 calc R U
H61C H 0.3459 0.4760 0.4527 0.127 Uiso 1 1 calc R U
C62 C 0.3003(3) 0.5743(2) 0.48153(15) 0.0656(10) Uani 1 1 d . .
C63 C 0.2060(3) 0.5887(2) 0.45421(15) 0.0667(11) Uani 1 1 d . .
H63 H 0.1651 0.5507 0.4392 0.080 Uiso 1 1 calc R U
C64 C 0.1687(3) 0.6576(3) 0.44799(15) 0.0715(11) Uani 1 1 d . .
H64 H 0.1024 0.6666 0.4296 0.086 Uiso 1 1 calc R U
C65 C 0.2291(4) 0.7123(2) 0.46881(18) 0.0787(13) Uani 1 1 d . .
H65 H 0.2056 0.7599 0.4642 0.094 Uiso 1 1 calc R U
C66 C 0.3226(4) 0.6985(3) 0.4960(2) 0.0866(15) Uani 1 1 d . .
H66 H 0.3635 0.7365 0.5112 0.104 Uiso 1 1 calc R U
C67 C 0.3582(3) 0.6307(3) 0.50176(17) 0.0802(13) Uani 1 1 d . .
H67 H 0.4246 0.6222 0.5202 0.096 Uiso 1 1 calc R U
B1 B 0.4442(2) 0.07411(14) 0.24062(11) 0.0245(5) Uani 1 1 d . .

loop_
_atom_site_aniso_label
_atom_site_aniso_U_11
_atom_site_aniso_U_22
_atom_site_aniso_U_33
_atom_site_aniso_U_23
_atom_site_aniso_U_13
_atom_site_aniso_U_12
F1 0.0377(8) 0.0221(7) 0.0337(8) 0.0035(6) -0.0037(6) 0.0041(6)
F2 0.0569(10) 0.0289(8) 0.0326(8) -0.0045(6) -0.0001(7) 0.0006(7)
F3 0.0720(12) 0.0442(10) 0.0270(8) -0.0020(7) -0.0128(8) 0.0039(9)
F4 0.0617(11) 0.0373(9) 0.0360(9) 0.0070(7) -0.0169(8) 0.0095(8)
F5 0.0475(9) 0.0250(7) 0.0368(8) -0.0004(6) -0.0102(7) 0.0100(7)
F6 0.0364(8) 0.0348(8) 0.0366(8) 0.0039(7) 0.0042(7) -0.0043(6)
F7 0.0392(9) 0.0322(8) 0.0606(11) 0.0117(8) -0.0030(8) -0.0091(7)
F8 0.0472(10) 0.0244(8) 0.0791(13) -0.0144(8) -0.0071(9) -0.0034(7)
F9 0.0477(10) 0.0408(9) 0.0574(11) -0.0203(8) 0.0060(8) 0.0015(8)
F10 0.0348(8) 0.0320(8) 0.0381(8) -0.0053(7) 0.0061(7) -0.0032(6)
F11 0.0337(8) 0.0434(9) 0.0282(7) 0.0028(7) -0.0001(6) 0.0048(7)
F12 0.0465(10) 0.0681(12) 0.0370(9) 0.0123(8) -0.0162(8) 0.0051(9)
F13 0.0275(9) 0.0636(12) 0.0727(12) 0.0101(10) -0.0171(8) 0.0117(8)
F14 0.0261(8) 0.0481(10) 0.0619(11) -0.0061(8) 0.0064(7) 0.0062(7)
F15 0.0310(8) 0.0417(9) 0.0323(8) -0.0016(7) 0.0025(6) 0.0021(6)
F16 0.0275(8) 0.0260(7) 0.0448(9) 0.0003(6) -0.0075(6) 0.0047(6)
F17 0.0211(8) 0.0423(9) 0.0646(11) -0.0117(8) -0.0024(7) 0.0011(6)
F18 0.0371(9) 0.0436(9) 0.0601(11) -0.0078(8) 0.0134(8) -0.0156(7)
F19 0.0524(10) 0.0325(8) 0.0523(10) 0.0148(7) 0.0008(8) -0.0083(7)
F20 0.0320(8) 0.0274(7) 0.0456(9) 0.0107(6) -0.0036(7) 0.0054(6)
O1 0.0538(13) 0.0615(14) 0.0317(11) -0.0045(10) 0.0130(9) -0.0048(11)
O2 0.0336(10) 0.0369(10) 0.0261(9) 0.0034(8) -0.0091(7) -0.0114(8)
O3 0.0317(10) 0.0426(11) 0.0292(9) -0.0002(8) -0.0009(8) -0.0173(8)
O4 0.0696(15) 0.0305(10) 0.0436(12) 0.0083(9) -0.0001(10) -0.0053(10)
N1 0.0318(11) 0.0255(10) 0.0232(10) -0.0009(8) -0.0020(8) -0.0111(8)
N2 0.0327(11) 0.0231(10) 0.0227(10) 0.0002(8) -0.0024(8) -0.0084(8)
C1 0.0349(15) 0.0436(15) 0.0252(13) -0.0040(11) -0.0010(11) -0.0031(12)
C2 0.0444(16) 0.0373(15) 0.0272(13) 0.0024(11) 0.0025(11) -0.0120(12)
C3 0.0412(15) 0.0287(13) 0.0283(13) -0.0003(10) -0.0011(11) -0.0100(11)
C4 0.0288(13) 0.0308(12) 0.0221(12) -0.0009(10) -0.0028(10) -0.0081(10)
C5 0.0292(13) 0.0274(12) 0.0310(13) 0.0009(10) -0.0042(10) -0.0051(10)
C6 0.0329(14) 0.0305(13) 0.0369(14) -0.0061(11) -0.0025(11) -0.0021(11)
C7 0.0471(17) 0.0273(13) 0.0370(15) 0.0057(11) -0.0062(13) -0.0094(12)
C8 0.0514(17) 0.0285(13) 0.0356(15) -0.0017(11) -0.0032(13) -0.0023(12)
C9 0.0468(16) 0.0286(13) 0.0280(13) 0.0007(11) -0.0050(12) -0.0063(11)
C10 0.0307(13) 0.0271(12) 0.0255(12) 0.0016(10) -0.0048(10) -0.0098(10)
C11 0.0394(15) 0.0368(14) 0.0285(13) -0.0002(11) -0.0008(11) -0.0085(12)
C12 0.0431(16) 0.0402(15) 0.0275(13) 0.0062(12) -0.0006(12) -0.0077(12)
C13 0.0312(13) 0.0236(11) 0.0221(12) -0.0015(9) -0.0006(10) -0.0054(10)
C14 0.0302(13) 0.0249(12) 0.0264(12) -0.0017(10) 0.0019(10) -0.0071(10)
C15 0.0289(13) 0.0286(12) 0.0284(13) -0.0044(10) -0.0050(10) -0.0071(10)
C16 0.0312(13) 0.0246(12) 0.0243(12) -0.0008(10) -0.0042(10) -0.0053(10)
C17 0.0281(13) 0.0232(11) 0.0270(12) 0.0001(10) -0.0020(10) -0.0064(9)
C18 0.0291(13) 0.0269(12) 0.0257(12) 0.0002(10) -0.0041(10) -0.0069(10)
C19 0.0399(15) 0.0316(14) 0.0332(14) 0.0035(11) -0.0025(12) 0.0043(11)
C20 0.0312(14) 0.0357(14) 0.0327(14) 0.0031(11) -0.0076(11) -0.0005(11)
C21 0.0309(13) 0.0287(12) 0.0294(13) 0.0010(10) -0.0049(10) -0.0043(10)
C22 0.0268(12) 0.0255(12) 0.0224(12) 0.0023(9) -0.0007(10) -0.0061(9)
C23 0.0306(13) 0.0246(12) 0.0211(11) 0.0007(9) -0.0012(10) -0.0076(10)
C24 0.0242(12) 0.0310(13) 0.0303(13) -0.0006(10) -0.0006(10) -0.0050(10)
C25 0.0320(14) 0.0344(14) 0.0472(16) -0.0114(12) -0.0042(12) -0.0034(11)
C26 0.0312(15) 0.0416(16) 0.062(2) -0.0134(15) -0.0069(14) 0.0059(12)
C27 0.0290(14) 0.0425(16) 0.0518(18) -0.0040(14) -0.0094(13) -0.0029(12)
C28 0.0321(14) 0.0336(14) 0.0358(14) -0.0021(11) -0.0064(11) -0.0074(11)
C29 0.0268(13) 0.0277(12) 0.0265(12) -0.0015(10) -0.0004(10) -0.0077(10)
C30 0.0293(13) 0.0255(12) 0.0226(11) 0.0008(9) 0.0000(10) -0.0112(10)
C31 0.0292(13) 0.0257(12) 0.0216(12) 0.0038(9) -0.0003(10) -0.0052(10)
C32 0.0377(15) 0.0243(12) 0.0306(13) -0.0010(10) -0.0026(11) -0.0053(10)
C33 0.058(2) 0.0411(17) 0.0561(19) 0.0146(15) 0.0057(16) -0.0102(15)
C34 0.0357(15) 0.0537(18) 0.0372(15) -0.0080(13) 0.0022(12) -0.0235(13)
C35 0.0324(14) 0.0441(15) 0.0298(13) -0.0020(12) -0.0094(11) -0.0092(12)
C36 0.060(2) 0.078(2) 0.0338(16) -0.0022(16) 0.0092(15) -0.0014(18)
C37 0.0220(12) 0.0234(11) 0.0276(12) 0.0019(9) -0.0063(9) 0.0015(9)
C38 0.0270(13) 0.0241(12) 0.0292(13) 0.0055(10) -0.0006(10) 0.0014(9)
C39 0.0326(14) 0.0255(12) 0.0310(13) -0.0021(10) 0.0003(11) -0.0019(10)
C40 0.0220(12) 0.0241(11) 0.0271(12) 0.0033(10) -0.0012(9) -0.0024(9)
C41 0.0307(13) 0.0246(12) 0.0307(13) -0.0004(10) -0.0054(10) 0.0019(10)
C42 0.0367(15) 0.0314(13) 0.0310(13) 0.0080(11) -0.0073(11) 0.0013(11)
C43 0.0229(13) 0.0335(14) 0.0543(18) 0.0099(13) -0.0125(12) 0.0040(11)
C44 0.0344(15) 0.0364(14) 0.0317(14) 0.0068(11) -0.0114(11) -0.0014(11)
C45 0.0264(13) 0.0282(12) 0.0340(14) 0.0021(11) -0.0022(10) 0.0024(10)
C46 0.0231(12) 0.0220(11) 0.0277(12) -0.0011(9) -0.0030(10) 0.0018(9)
C47 0.0272(13) 0.0243(12) 0.0316(13) 0.0004(10) -0.0020(10) -0.0001(10)
C48 0.0243(13) 0.0292(13) 0.0473(16) -0.0001(12) 0.0010(11) 0.0019(10)
C49 0.0250(12) 0.0221(11) 0.0251(12) -0.0029(9) -0.0028(9) 0.0011(9)
C50 0.0245(12) 0.0253(12) 0.0320(13) 0.0007(10) -0.0033(10) 0.0028(9)
C51 0.0387(15) 0.0236(12) 0.0346(14) 0.0020(10) 0.0019(12) -0.0027(10)
C52 0.0318(14) 0.0317(13) 0.0391(15) -0.0086(11) 0.0075(11) -0.0112(11)
C53 0.0241(13) 0.0311(13) 0.0409(15) -0.0102(11) -0.0009(11) 0.0021(10)
C54 0.0283(13) 0.0224(11) 0.0318(13) -0.0019(10) -0.0043(10) 0.0033(10)
C55 0.0423(16) 0.0339(14) 0.0244(13) 0.0005(11) -0.0068(11) -0.0023(11)
C56 0.0227(12) 0.0276(12) 0.0328(13) 0.0024(10) -0.0033(10) 0.0003(10)
C57 0.0303(14) 0.0311(13) 0.0414(15) -0.0105(12) -0.0045(12) 0.0036(11)
C58 0.0330(14) 0.0220(12) 0.0499(17) -0.0054(11) -0.0109(12) 0.0002(10)
C59 0.0271(13) 0.0263(12) 0.0442(15) 0.0097(11) -0.0080(11) -0.0049(10)
C60 0.0270(13) 0.0298(12) 0.0287(13) 0.0030(10) -0.0044(10) 0.0014(10)
C61 0.112(4) 0.105(4) 0.102(4) 0.018(3) 0.027(3) 0.016(3)
C62 0.059(2) 0.088(3) 0.050(2) -0.002(2) 0.0116(18) -0.003(2)
C63 0.076(3) 0.079(3) 0.046(2) -0.0127(19) 0.0014(19) -0.022(2)
C64 0.064(3) 0.100(3) 0.050(2) 0.005(2) 0.0015(18) 0.003(2)
C65 0.096(4) 0.066(3) 0.075(3) -0.007(2) 0.037(3) -0.008(2)
C66 0.082(3) 0.094(4) 0.086(3) -0.036(3) 0.035(3) -0.045(3)
C67 0.050(2) 0.125(4) 0.065(3) -0.010(3) 0.0059(19) -0.025(3)
B1 0.0220(13) 0.0233(13) 0.0283(14) 0.0040(11) -0.0010(11) 0.0035(10)

loop_
_atom_type_symbol
_atom_type_description
_atom_type_scat_dispersion_real
_atom_type_scat_dispersion_imag
_atom_type_scat_source
C C 0.0033 0.0016
;
International Tables for Crystallography
(Vol. C, Tables 4.2.6.8 and 6.1.1.4)
;
H H 0.0000 0.0000
;
International Tables for Crystallography
(Vol. C, Table 6.1.1.4)
;
N N 0.0061 0.0033
;
International Tables for Crystallography
(Vol. C, Tables 4.2.6.8 and 6.1.1.4)
;
O O 0.0106 0.0060
;
International Tables for Crystallography
(Vol. C, Tables 4.2.6.8 and 6.1.1.4)
;
B B 0.0013 0.0007
;
International Tables for Crystallography
(Vol. C, Tables 4.2.6.8 and 6.1.1.4)
;
F F 0.0171 0.0103
;
International Tables for Crystallography
(Vol. C, Tables 4.2.6.8 and 6.1.1.4)
;

loop_
_geom_angle_atom_site_label_1
_geom_angle_atom_site_label_2
_geom_angle_atom_site_label_3
_geom_angle
_geom_angle_site_symmetry_1
_geom_angle_site_symmetry_3
C1 O1 C36 118.8(2) . .
C16 O2 C35 118.60(19) . .
C14 O3 C34 119.32(19) . .
C7 O4 C33 116.9(2) . .
C17 N1 C4 123.74(19) . .
C17 N1 C30 116.32(19) . .
C4 N1 C30 118.94(19) . .
C13 N2 C10 120.34(18) . .
C13 N2 C23 119.85(18) . .
C10 N2 C23 119.29(19) . .
O1 C1 C2 124.2(3) . .
O1 C1 C6 115.9(2) . .
C2 C1 C6 119.9(2) . .
C1 C2 C3 119.7(2) . .
C1 C2 H2 120.2 . .
C3 C2 H2 120.2 . .
C4 C3 C2 120.5(2) . .
C4 C3 H3 119.7 . .
C2 C3 H3 119.7 . .
C3 C4 C5 119.6(2) . .
C3 C4 N1 119.0(2) . .
C5 C4 N1 121.5(2) . .
C6 C5 C4 120.0(2) . .
C6 C5 H5 120.0 . .
C4 C5 H5 120.0 . .
C5 C6 C1 120.4(2) . .
C5 C6 H6 119.8 . .
C1 C6 H6 119.8 . .
O4 C7 C12 124.8(3) . .
O4 C7 C8 115.1(2) . .
C12 C7 C8 120.2(2) . .
C9 C8 C7 119.8(3) . .
C9 C8 H8 120.1 . .
C7 C8 H8 120.1 . .
C8 C9 C10 120.3(2) . .
C8 C9 H9 119.8 . .
C10 C9 H9 119.8 . .
C11 C10 C9 120.2(2) . .
C11 C10 N2 120.4(2) . .
C9 C10 N2 119.4(2) . .
C10 C11 C12 119.2(3) . .
C10 C11 H11 120.4 . .
C12 C11 H11 120.4 . .
C7 C12 C11 120.4(2) . .
C7 C12 H12 119.8 . .
C11 C12 H12 119.8 . .
C18 C13 N2 120.7(2) . .
C18 C13 C14 118.5(2) . .
N2 C13 C14 120.8(2) . .
O3 C14 C15 124.3(2) . .
O3 C14 C13 115.5(2) . .
C15 C14 C13 120.1(2) . .
C16 C15 C14 120.7(2) . .
C16 C15 H15 119.6 . .
C14 C15 H15 119.6 . .
O2 C16 C15 124.2(2) . .
O2 C16 C17 116.1(2) . .
C15 C16 C17 119.6(2) . .
C18 C17 N1 119.7(2) . .
C18 C17 C16 118.6(2) . .
N1 C17 C16 121.7(2) . .
C13 C18 C17 122.4(2) . .
C13 C18 H18 118.8 . .
C17 C18 H18 118.8 . .
C32 C19 C20 120.4(2) 3_776 .
C32 C19 H19 119.8 3_776 .
C20 C19 H19 119.8 . .
C21 C20 C19 120.8(2) . .
C21 C20 H20 119.6 . .
C19 C20 H20 119.6 . .
C20 C21 C22 121.0(2) . .
C20 C21 H21 119.5 . .
C22 C21 H21 119.5 . .
C23 C22 C21 123.0(2) . .
C23 C22 C31 118.9(2) . 3_776
C21 C22 C31 118.1(2) . 3_776
C22 C23 C24 122.0(2) . .
C22 C23 N2 118.0(2) . .
C24 C23 N2 120.0(2) . .
C25 C24 C23 123.5(2) . .
C25 C24 C29 118.2(2) . 3_776
C23 C24 C29 118.3(2) . 3_776
C26 C25 C24 121.4(2) . .
C26 C25 H25 119.3 . .
C24 C25 H25 119.3 . .
C25 C26 C27 120.1(3) . 3_776
C25 C26 H26 119.9 . .
C27 C26 H26 119.9 3_776 .
C28 C27 C26 120.5(3) . 3_776
C28 C27 H27 119.8 . .
C26 C27 H27 119.8 3_776 .
C27 C28 C29 121.0(2) . .
C27 C28 H28 119.5 . .
C29 C28 H28 119.5 . .
C30 C29 C28 121.8(2) . .
C30 C29 C24 119.5(2) . 3_776
C28 C29 C24 118.6(2) . 3_776
C31 C30 C29 122.4(2) . .
C31 C30 N1 119.7(2) . .
C29 C30 N1 117.8(2) . .
C30 C31 C32 122.2(2) . .
C30 C31 C22 118.9(2) . 3_776
C32 C31 C22 118.8(2) . 3_776
C19 C32 C31 120.7(2) 3_776 .
C19 C32 H32 119.6 3_776 .
C31 C32 H32 119.6 . .
O4 C33 H33A 109.5 . .
O4 C33 H33B 109.5 . .
H33A C33 H33B 109.5 . .
O4 C33 H33C 109.5 . .
H33A C33 H33C 109.5 . .
H33B C33 H33C 109.5 . .
O3 C34 H34A 109.5 . .
O3 C34 H34B 109.5 . .
H34A C34 H34B 109.5 . .
O3 C34 H34C 109.5 . .
H34A C34 H34C 109.5 . .
H34B C34 H34C 109.5 . .
O2 C35 H35A 109.5 . .
O2 C35 H35B 109.5 . .
H35A C35 H35B 109.5 . .
O2 C35 H35C 109.5 . .
H35A C35 H35C 109.5 . .
H35B C35 H35C 109.5 . .
O1 C36 H36A 109.5 . .
O1 C36 H36B 109.5 . .
H36A C36 H36B 109.5 . .
O1 C36 H36C 109.5 . .
H36A C36 H36C 109.5 . .
H36B C36 H36C 109.5 . .
C56 C37 C60 113.8(2) . .
C56 C37 B1 126.5(2) . .
C60 C37 B1 119.1(2) . .
F1 C38 C39 115.6(2) . .
F1 C38 C40 119.5(2) . .
C39 C38 C40 124.9(2) . .
F2 C39 C55 119.5(2) . .
F2 C39 C38 121.3(2) . .
C55 C39 C38 119.1(2) . .
C38 C40 C41 112.8(2) . .
C38 C40 B1 120.2(2) . .
C41 C40 B1 126.8(2) . .
F5 C41 C42 114.8(2) . .
F5 C41 C40 120.8(2) . .
C42 C41 C40 124.4(2) . .
F4 C42 C55 120.3(2) . .
F4 C42 C41 120.0(2) . .
C55 C42 C41 119.7(2) . .
F13 C43 C48 120.9(3) . .
F13 C43 C44 119.9(3) . .
C48 C43 C44 119.1(2) . .
F12 C44 C43 120.1(2) . .
F12 C44 C45 120.9(2) . .
C43 C44 C45 119.1(2) . .
F11 C45 C46 119.7(2) . .
F11 C45 C44 115.6(2) . .
C46 C45 C44 124.8(2) . .
C45 C46 C47 113.2(2) . .
C45 C46 B1 118.9(2) . .
C47 C46 B1 127.8(2) . .
F15 C47 C46 121.6(2) . .
F15 C47 C48 114.6(2) . .
C46 C47 C48 123.8(2) . .
F14 C48 C43 120.3(2) . .
F14 C48 C47 119.8(2) . .
C43 C48 C47 119.9(2) . .
C50 C49 C54 112.0(2) . .
C50 C49 B1 127.7(2) . .
C54 C49 B1 119.8(2) . .
F20 C50 C51 114.1(2) . .
F20 C50 C49 120.4(2) . .
C51 C50 C49 125.4(2) . .
F19 C51 C52 120.2(2) . .
F19 C51 C50 120.2(2) . .
C52 C51 C50 119.6(2) . .
F18 C52 C51 121.0(2) . .
F18 C52 C53 120.4(2) . .
C51 C52 C53 118.6(2) . .
F17 C53 C52 120.0(2) . .
F17 C53 C54 120.5(2) . .
C52 C53 C54 119.5(2) . .
F16 C54 C53 116.1(2) . .
F16 C54 C49 119.0(2) . .
C53 C54 C49 124.8(2) . .
F3 C55 C39 120.3(2) . .
F3 C55 C42 120.8(2) . .
C39 C55 C42 118.9(2) . .
F10 C56 C37 121.5(2) . .
F10 C56 C57 114.7(2) . .
C37 C56 C57 123.8(2) . .
F9 C57 C58 120.7(2) . .
F9 C57 C56 119.7(2) . .
C58 C57 C56 119.6(2) . .
F8 C58 C57 121.1(3) . .
F8 C58 C59 119.8(2) . .
C57 C58 C59 119.1(2) . .
F7 C59 C58 119.9(2) . .
F7 C59 C60 120.6(2) . .
C58 C59 C60 119.5(2) . .
F6 C60 C59 116.5(2) . .
F6 C60 C37 119.4(2) . .
C59 C60 C37 124.1(2) . .
C62 C61 H61A 109.5 . .
C62 C61 H61B 109.5 . .
H61A C61 H61B 109.5 . .
C62 C61 H61C 109.5 . .
H61A C61 H61C 109.5 . .
H61B C61 H61C 109.5 . .
C63 C62 C67 117.6(4) . .
C63 C62 C61 120.3(4) . .
C67 C62 C61 122.1(4) . .
C62 C63 C64 121.6(4) . .
C62 C63 H63 119.2 . .
C64 C63 H63 119.2 . .
C65 C64 C63 118.9(4) . .
C65 C64 H64 120.5 . .
C63 C64 H64 120.5 . .
C66 C65 C64 119.9(4) . .
C66 C65 H65 120.1 . .
C64 C65 H65 120.1 . .
C65 C66 C67 120.5(4) . .
C65 C66 H66 119.7 . .
C67 C66 H66 119.7 . .
C66 C67 C62 121.5(4) . .
C66 C67 H67 119.3 . .
C62 C67 H67 119.3 . .
C37 B1 C49 113.9(2) . .
C37 B1 C40 113.60(19) . .
C49 B1 C40 101.75(19) . .
C37 B1 C46 101.69(18) . .
C49 B1 C46 113.57(19) . .
C40 B1 C46 112.81(19) . .

loop_
_geom_bond_atom_site_label_1
_geom_bond_atom_site_label_2
_geom_bond_distance
_geom_bond_site_symmetry_2
F1 C38 1.360(3) .
F2 C39 1.344(3) .
F3 C55 1.344(3) .
F4 C42 1.350(3) .
F5 C41 1.360(3) .
F6 C60 1.345(3) .
F7 C59 1.340(3) .
F8 C58 1.348(3) .
F9 C57 1.347(3) .
F10 C56 1.352(3) .
F11 C45 1.353(3) .
F12 C44 1.346(3) .
F13 C43 1.351(3) .
F14 C48 1.350(3) .
F15 C47 1.349(3) .
F16 C54 1.358(3) .
F17 C53 1.351(3) .
F18 C52 1.341(3) .
F19 C51 1.349(3) .
F20 C50 1.367(3) .
O1 C1 1.362(3) .
O1 C36 1.413(4) .
O2 C16 1.340(3) .
O2 C35 1.438(3) .
O3 C14 1.335(3) .
O3 C34 1.437(3) .
O4 C7 1.370(3) .
O4 C33 1.426(4) .
N1 C17 1.397(3) .
N1 C4 1.416(3) .
N1 C30 1.435(3) .
N2 C13 1.403(3) .
N2 C10 1.427(3) .
N2 C23 1.427(3) .
C1 C2 1.385(4) .
C1 C6 1.396(4) .
C2 C3 1.391(4) .
C2 H2 0.9500 .
C3 C4 1.389(3) .
C3 H3 0.9500 .
C4 C5 1.396(3) .
C5 C6 1.379(4) .
C5 H5 0.9500 .
C6 H6 0.9500 .
C7 C12 1.383(4) .
C7 C8 1.388(4) .
C8 C9 1.377(4) .
C8 H8 0.9500 .
C9 C10 1.401(4) .
C9 H9 0.9500 .
C10 C11 1.378(4) .
C11 C12 1.400(4) .
C11 H11 0.9500 .
C12 H12 0.9500 .
C13 C18 1.380(3) .
C13 C14 1.428(3) .
C14 C15 1.392(3) .
C15 C16 1.391(3) .
C15 H15 0.9500 .
C16 C17 1.429(3) .
C17 C18 1.393(3) .
C18 H18 0.9500 .
C19 C32 1.354(4) 3_776
C19 C20 1.415(4) .
C19 H19 0.9500 .
C20 C21 1.358(4) .
C20 H20 0.9500 .
C21 C22 1.421(3) .
C21 H21 0.9500 .
C22 C23 1.417(3) .
C22 C31 1.439(3) 3_776
C23 C24 1.421(4) .
C24 C25 1.418(4) .
C24 C29 1.438(3) 3_776
C25 C26 1.370(4) .
C25 H25 0.9500 .
C26 C27 1.418(4) 3_776
C26 H26 0.9500 .
C27 C28 1.358(4) .
C27 C26 1.418(4) 3_776
C27 H27 0.9500 .
C28 C29 1.431(4) .
C28 H28 0.9500 .
C29 C30 1.405(3) .
C29 C24 1.437(3) 3_776
C30 C31 1.403(3) .
C31 C32 1.429(3) .
C31 C22 1.439(3) 3_776
C32 C19 1.355(4) 3_776
C32 H32 0.9500 .
C33 H33A 0.9800 .
C33 H33B 0.9800 .
C33 H33C 0.9800 .
C34 H34A 0.9800 .
C34 H34B 0.9800 .
C34 H34C 0.9800 .
C35 H35A 0.9800 .
C35 H35B 0.9800 .
C35 H35C 0.9800 .
C36 H36A 0.9800 .
C36 H36B 0.9800 .
C36 H36C 0.9800 .
C37 C56 1.380(3) .
C37 C60 1.392(3) .
C37 B1 1.652(4) .
C38 C39 1.383(3) .
C38 C40 1.387(3) .
C39 C55 1.373(4) .
C40 C41 1.391(3) .
C40 B1 1.653(4) .
C41 C42 1.378(4) .
C42 C55 1.375(4) .
C43 C48 1.359(4) .
C43 C44 1.379(4) .
C44 C45 1.386(4) .
C45 C46 1.385(3) .
C46 C47 1.389(3) .
C46 B1 1.659(3) .
C47 C48 1.396(4) .
C49 C50 1.384(3) .
C49 C54 1.392(3) .
C49 B1 1.653(4) .
C50 C51 1.378(3) .
C51 C52 1.367(4) .
C52 C53 1.375(4) .
C53 C54 1.384(4) .
C56 C57 1.396(3) .
C57 C58 1.368(4) .
C58 C59 1.376(4) .
C59 C60 1.382(4) .
C61 C62 1.522(6) .
C61 H61A 0.9800 .
C61 H61B 0.9800 .
C61 H61C 0.9800 .
C62 C63 1.371(6) .
C62 C67 1.373(6) .
C63 C64 1.389(6) .
C63 H63 0.9500 .
C64 C65 1.371(6) .
C64 H64 0.9500 .
C65 C66 1.358(7) .
C65 H65 0.9500 .
C66 C67 1.362(7) .
C66 H66 0.9500 .
C67 H67 0.9500 .

loop_
_geom_torsion_atom_site_label_1
_geom_torsion_atom_site_label_2
_geom_torsion_atom_site_label_3
_geom_torsion_atom_site_label_4
_geom_torsion
_geom_torsion_site_symmetry_1
_geom_torsion_site_symmetry_4
C36 O1 C1 C2 -4.4(4) . .
C36 O1 C1 C6 177.6(3) . .
O1 C1 C2 C3 -179.7(3) . .
C6 C1 C2 C3 -1.9(4) . .
C1 C2 C3 C4 1.9(4) . .
C2 C3 C4 C5 -0.5(4) . .
C2 C3 C4 N1 178.4(2) . .
C17 N1 C4 C3 160.6(2) . .
C30 N1 C4 C3 -31.3(3) . .
C17 N1 C4 C5 -20.6(4) . .
C30 N1 C4 C5 147.5(2) . .
C3 C4 C5 C6 -1.0(4) . .
N1 C4 C5 C6 -179.8(2) . .
C4 C5 C6 C1 1.1(4) . .
O1 C1 C6 C5 178.4(2) . .
C2 C1 C6 C5 0.4(4) . .
C33 O4 C7 C12 15.9(4) . .
C33 O4 C7 C8 -165.5(3) . .
O4 C7 C8 C9 -178.0(3) . .
C12 C7 C8 C9 0.7(4) . .
C7 C8 C9 C10 -0.1(4) . .
C8 C9 C10 C11 -0.2(4) . .
C8 C9 C10 N2 178.3(2) . .
C13 N2 C10 C11 -145.1(2) . .
C23 N2 C10 C11 43.2(3) . .
C13 N2 C10 C9 36.4(3) . .
C23 N2 C10 C9 -135.3(2) . .
C9 C10 C11 C12 -0.1(4) . .
N2 C10 C11 C12 -178.6(2) . .
O4 C7 C12 C11 177.5(3) . .
C8 C7 C12 C11 -1.0(4) . .
C10 C11 C12 C7 0.7(4) . .
C10 N2 C13 C18 -134.2(2) . .
C23 N2 C13 C18 37.4(3) . .
C10 N2 C13 C14 47.2(3) . .
C23 N2 C13 C14 -141.2(2) . .
C34 O3 C14 C15 4.0(4) . .
C34 O3 C14 C13 -179.9(2) . .
C18 C13 C14 O3 -174.3(2) . .
N2 C13 C14 O3 4.4(3) . .
C18 C13 C14 C15 2.1(4) . .
N2 C13 C14 C15 -179.2(2) . .
O3 C14 C15 C16 173.4(2) . .
C13 C14 C15 C16 -2.6(4) . .
C35 O2 C16 C15 -5.3(4) . .
C35 O2 C16 C17 177.9(2) . .
C14 C15 C16 O2 -173.7(2) . .
C14 C15 C16 C17 3.0(4) . .
C4 N1 C17 C18 133.8(2) . .
C30 N1 C17 C18 -34.6(3) . .
C4 N1 C17 C16 -48.9(3) . .
C30 N1 C17 C16 142.7(2) . .
O2 C16 C17 C18 174.1(2) . .
C15 C16 C17 C18 -2.9(4) . .
O2 C16 C17 N1 -3.3(4) . .
C15 C16 C17 N1 179.8(2) . .
N2 C13 C18 C17 179.2(2) . .
C14 C13 C18 C17 -2.1(4) . .
N1 C17 C18 C13 179.9(2) . .
C16 C17 C18 C13 2.5(4) . .
C32 C19 C20 C21 -1.1(4) 3_776 .
C19 C20 C21 C22 -1.2(4) . .
C20 C21 C22 C23 -176.6(2) . .
C20 C21 C22 C31 3.2(4) . 3_776
C21 C22 C23 C24 -178.6(2) . .
C31 C22 C23 C24 1.6(3) 3_776 .
C21 C22 C23 N2 -0.1(3) . .
C31 C22 C23 N2 -179.8(2) 3_776 .
C13 N2 C23 C22 64.5(3) . .
C10 N2 C23 C22 -123.8(2) . .
C13 N2 C23 C24 -116.9(3) . .
C10 N2 C23 C24 54.8(3) . .
C22 C23 C24 C25 -179.5(2) . .
N2 C23 C24 C25 2.0(4) . .
C22 C23 C24 C29 -1.3(4) . 3_776
N2 C23 C24 C29 -179.8(2) . 3_776
C23 C24 C25 C26 -178.4(3) . .
C29 C24 C25 C26 3.4(4) 3_776 .
C24 C25 C26 C27 -0.1(5) . 3_776
C26 C27 C28 C29 -1.6(4) 3_776 .
C27 C28 C29 C30 -179.6(3) . .
C27 C28 C29 C24 -1.6(4) . 3_776
C28 C29 C30 C31 176.2(2) . .
C24 C29 C30 C31 -1.7(4) 3_776 .
C28 C29 C30 N1 -7.2(3) . .
C24 C29 C30 N1 174.9(2) 3_776 .
C17 N1 C30 C31 97.5(3) . .
C4 N1 C30 C31 -71.5(3) . .
C17 N1 C30 C29 -79.2(3) . .
C4 N1 C30 C29 111.8(3) . .
C29 C30 C31 C32 178.4(2) . .
N1 C30 C31 C32 1.8(3) . .
C29 C30 C31 C22 1.4(3) . 3_776
N1 C30 C31 C22 -175.2(2) . 3_776
C30 C31 C32 C19 -177.8(2) . 3_776
C22 C31 C32 C19 -0.8(4) 3_776 3_776
F1 C38 C39 F2 2.6(3) . .
C40 C38 C39 F2 -176.7(2) . .
F1 C38 C39 C55 -178.2(2) . .
C40 C38 C39 C55 2.5(4) . .
F1 C38 C40 C41 178.0(2) . .
C39 C38 C40 C41 -2.8(4) . .
F1 C38 C40 B1 3.3(3) . .
C39 C38 C40 B1 -177.5(2) . .
C38 C40 C41 F5 -178.6(2) . .
B1 C40 C41 F5 -4.3(4) . .
C38 C40 C41 C42 1.1(4) . .
B1 C40 C41 C42 175.3(2) . .
F5 C41 C42 F4 0.1(4) . .
C40 C41 C42 F4 -179.6(2) . .
F5 C41 C42 C55 -179.4(2) . .
C40 C41 C42 C55 0.9(4) . .
F13 C43 C44 F12 -1.2(4) . .
C48 C43 C44 F12 178.6(2) . .
F13 C43 C44 C45 178.3(2) . .
C48 C43 C44 C45 -1.9(4) . .
F12 C44 C45 F11 0.3(4) . .
C43 C44 C45 F11 -179.2(2) . .
F12 C44 C45 C46 178.7(2) . .
C43 C44 C45 C46 -0.8(4) . .
F11 C45 C46 C47 -177.6(2) . .
C44 C45 C46 C47 4.0(4) . .
F11 C45 C46 B1 -1.3(3) . .
C44 C45 C46 B1 -179.6(2) . .
C45 C46 C47 F15 174.7(2) . .
B1 C46 C47 F15 -1.3(4) . .
C45 C46 C47 C48 -5.1(4) . .
B1 C46 C47 C48 179.0(2) . .
F13 C43 C48 F14 1.7(4) . .
C44 C43 C48 F14 -178.1(2) . .
F13 C43 C48 C47 -179.3(2) . .
C44 C43 C48 C47 0.9(4) . .
F15 C47 C48 F14 2.1(3) . .
C46 C47 C48 F14 -178.2(2) . .
F15 C47 C48 C43 -176.9(2) . .
C46 C47 C48 C43 2.9(4) . .
C54 C49 C50 F20 -177.2(2) . .
B1 C49 C50 F20 -4.6(4) . .
C54 C49 C50 C51 2.3(4) . .
B1 C49 C50 C51 174.9(2) . .
F20 C50 C51 F19 -1.2(3) . .
C49 C50 C51 F19 179.2(2) . .
F20 C50 C51 C52 177.3(2) . .
C49 C50 C51 C52 -2.3(4) . .
F19 C51 C52 F18 0.7(4) . .
C50 C51 C52 F18 -177.7(2) . .
F19 C51 C52 C53 178.8(2) . .
C50 C51 C52 C53 0.4(4) . .
F18 C52 C53 F17 -0.3(4) . .
C51 C52 C53 F17 -178.4(2) . .
F18 C52 C53 C54 179.3(2) . .
C51 C52 C53 C54 1.2(4) . .
F17 C53 C54 F16 -1.3(3) . .
C52 C53 C54 F16 179.1(2) . .
F17 C53 C54 C49 178.5(2) . .
C52 C53 C54 C49 -1.1(4) . .
C50 C49 C54 F16 179.2(2) . .
B1 C49 C54 F16 6.0(3) . .
C50 C49 C54 C53 -0.6(4) . .
B1 C49 C54 C53 -173.9(2) . .
F2 C39 C55 F3 -0.5(4) . .
C38 C39 C55 F3 -179.8(2) . .
F2 C39 C55 C42 179.0(2) . .
C38 C39 C55 C42 -0.2(4) . .
F4 C42 C55 F3 -1.3(4) . .
C41 C42 C55 F3 178.1(2) . .
F4 C42 C55 C39 179.2(2) . .
C41 C42 C55 C39 -1.4(4) . .
C60 C37 C56 F10 177.3(2) . .
B1 C37 C56 F10 5.3(4) . .
C60 C37 C56 C57 -0.9(3) . .
B1 C37 C56 C57 -172.9(2) . .
F10 C56 C57 F9 2.3(3) . .
C37 C56 C57 F9 -179.3(2) . .
F10 C56 C57 C58 -177.5(2) . .
C37 C56 C57 C58 0.9(4) . .
F9 C57 C58 F8 -1.4(4) . .
C56 C57 C58 F8 178.4(2) . .
F9 C57 C58 C59 179.5(2) . .
C56 C57 C58 C59 -0.7(4) . .
F8 C58 C59 F7 1.0(4) . .
C57 C58 C59 F7 -180.0(2) . .
F8 C58 C59 C60 -178.4(2) . .
C57 C58 C59 C60 0.7(4) . .
F7 C59 C60 F6 0.0(3) . .
C58 C59 C60 F6 179.3(2) . .
F7 C59 C60 C37 179.8(2) . .
C58 C59 C60 C37 -0.9(4) . .
C56 C37 C60 F6 -179.2(2) . .
B1 C37 C60 F6 -6.6(3) . .
C56 C37 C60 C59 1.0(3) . .
B1 C37 C60 C59 173.6(2) . .
C67 C62 C63 C64 -1.2(6) . .
C61 C62 C63 C64 178.3(4) . .
C62 C63 C64 C65 1.3(6) . .
C63 C64 C65 C66 -1.4(6) . .
C64 C65 C66 C67 1.5(6) . .
C65 C66 C67 C62 -1.5(7) . .
C63 C62 C67 C66 1.3(6) . .
C61 C62 C67 C66 -178.2(4) . .
C56 C37 B1 C49 -16.2(3) . .
C60 C37 B1 C49 172.2(2) . .
C56 C37 B1 C40 -132.1(2) . .
C60 C37 B1 C40 56.3(3) . .
C56 C37 B1 C46 106.4(3) . .
C60 C37 B1 C46 -65.2(3) . .
C50 C49 B1 C37 129.0(2) . .
C54 C49 B1 C37 -58.9(3) . .
C50 C49 B1 C40 -108.4(3) . .
C54 C49 B1 C40 63.7(3) . .
C50 C49 B1 C46 13.1(3) . .
C54 C49 B1 C46 -174.7(2) . .
C38 C40 B1 C37 -168.2(2) . .
C41 C40 B1 C37 18.0(3) . .
C38 C40 B1 C49 68.9(3) . .
C41 C40 B1 C49 -104.9(3) . .
C38 C40 B1 C46 -53.1(3) . .
C41 C40 B1 C46 133.0(2) . .
C45 C46 B1 C37 -66.5(3) . .
C47 C46 B1 C37 109.3(3) . .
C45 C46 B1 C49 56.4(3) . .
C47 C46 B1 C49 -127.9(3) . .
C45 C46 B1 C40 171.5(2) . .
C47 C46 B1 C40 -12.7(3) . .
